data_2236502
loop_
_publ_author_name
'Mahmood, Rashid'
'Ghulam Hussain, Saima'
'Fettouhi, Mohammed'
'Isab, Anvarhusein A.'
'Ahmad, Saeed'

_publ_section_title
;
 (Acetato-\k<i>O</i>)(acetato-\k<i>O</i>,<i>O</i>')bis(1,3-diazinane-2-thione-\k<i>S</i>)cadmium(II)
;
_journal_coeditor_code NC2292
_journal_issue 11
_journal_name_full 'Acta Crystallographica Section E'
_journal_page_first m1352
_journal_page_last m1353
_journal_paper_doi 10.1107/S1600536812041852
_journal_volume 68
_journal_year 2012
_chemical_formula_iupac '[Cd (C2 H3 O2)2 (C4 H8 N2 S)2]'
_chemical_formula_moiety 'C12 H22 Cd N4 O4 S2'
_chemical_formula_sum 'C12 H22 Cd N4 O4 S2'
_chemical_formula_weight 462.86
_chemical_name_systematic
;
(Acetato-\k<i>O</i>)(acetato-\k<i>O</i>,<i>O</i>')bis(1,3-diazinane-2-thione-
\k<i>S</i>)cadmium(II)
;
_space_group_IT_number 2
_symmetry_cell_setting triclinic
_symmetry_space_group_name_Hall '-P 1'
_symmetry_space_group_name_H-M 'P -1'
_atom_sites_solution_hydrogens geom
_atom_sites_solution_primary direct
_atom_sites_solution_secondary difmap
_audit_creation_method SHELXL-97
_cell_angle_alpha 97.452(4)
_cell_angle_beta 100.683(4)
_cell_angle_gamma 111.610(3)
_cell_formula_units_Z 2
_cell_length_a 8.6930(17)
_cell_length_b 10.175(2)
_cell_length_c 12.203(2)
_cell_measurement_reflns_used 13173
_cell_measurement_temperature 294(2)
_cell_measurement_theta_max 28.30
_cell_measurement_theta_min 1.74
_cell_volume 962.7(3)
_computing_cell_refinement 'SAINT (Bruker, 2007)'
_computing_data_collection 'SMART (Bruker, 2007)'
_computing_data_reduction 'SAINT (Bruker, 2007)'
_computing_molecular_graphics 'ORTEP-3 (Farrugia, 1997)'
_computing_publication_material 'publCIF (Westrip, 2010)'
_computing_structure_refinement 'SHELXL97 (Sheldrick, 2008)'
_computing_structure_solution 'SHELXS97 (Sheldrick, 2008)'
_diffrn_ambient_temperature 294(2)
_diffrn_measured_fraction_theta_full 0.995
_diffrn_measured_fraction_theta_max 0.995
_diffrn_measurement_device_type 'Bruker SMART APEX area-detector'
_diffrn_measurement_method \w
_diffrn_radiation_monochromator graphite
_diffrn_radiation_source 'normal-focus sealed tube'
_diffrn_radiation_type MoK\a
_diffrn_radiation_wavelength 0.71073
_diffrn_reflns_av_R_equivalents 0.0241
_diffrn_reflns_av_sigmaI/netI 0.0296
_diffrn_reflns_limit_h_max 11
_diffrn_reflns_limit_h_min -11
_diffrn_reflns_limit_k_max 13
_diffrn_reflns_limit_k_min -13
_diffrn_reflns_limit_l_max 16
_diffrn_reflns_limit_l_min -16
_diffrn_reflns_number 13173
_diffrn_reflns_theta_full 28.30
_diffrn_reflns_theta_max 28.30
_diffrn_reflns_theta_min 1.74
_exptl_absorpt_coefficient_mu 1.372
_exptl_absorpt_correction_T_max 0.8750
_exptl_absorpt_correction_T_min 0.7805
_exptl_absorpt_correction_type multi-scan
_exptl_absorpt_process_details '(SADABS; Sheldrick, 1996)'
_exptl_crystal_colour colourless
_exptl_crystal_density_diffrn 1.597
_exptl_crystal_density_method 'not measured'
_exptl_crystal_description block
_exptl_crystal_F_000 468
_exptl_crystal_size_max 0.19
_exptl_crystal_size_mid 0.18
_exptl_crystal_size_min 0.10
_refine_diff_density_max 0.469
_refine_diff_density_min -0.427
_refine_ls_extinction_method none
_refine_ls_goodness_of_fit_ref 1.024
_refine_ls_hydrogen_treatment constr
_refine_ls_matrix_type full
_refine_ls_number_parameters 210
_refine_ls_number_reflns 4775
_refine_ls_number_restraints 0
_refine_ls_restrained_S_all 1.024
_refine_ls_R_factor_all 0.0473
_refine_ls_R_factor_gt 0.0329
_refine_ls_shift/su_max 0.001
_refine_ls_shift/su_mean 0.000
_refine_ls_structure_factor_coef Fsqd
_refine_ls_weighting_details 'calc w=1/[\s^2^(Fo^2^)+(0.0408P)^2^+0.0579P] where P=(Fo^2^+2Fc^2^)/3'
_refine_ls_weighting_scheme calc
_refine_ls_wR_factor_gt 0.0760
_refine_ls_wR_factor_ref 0.0817
_reflns_number_gt 3705
_reflns_number_total 4775
_reflns_threshold_expression I>2\s(I)
_cod_data_source_file nc2292.cif
_cod_data_source_block I
_cod_original_cell_volume 962.6(3)
_cod_database_code 2236502
_cod_database_fobs_code 2236502

loop_
_symmetry_equiv_pos_as_xyz
'x, y, z'
'-x, -y, -z'

loop_
_atom_site_type_symbol
_atom_site_label
_atom_site_fract_x
_atom_site_fract_y
_atom_site_fract_z
_atom_site_U_iso_or_equiv
_atom_site_adp_type
_atom_site_calc_flag
_atom_site_refinement_flags
_atom_site_occupancy
_atom_site_symmetry_multiplicity
Cd Cd1 0.71521(3) 0.17566(2) 0.769239(17) 0.05732(9) Uani d . 1 1
S S1 0.98165(9) 0.11886(8) 0.77361(6) 0.05721(17) Uani d . 1 1
S S2 0.73948(12) 0.30728(12) 0.60691(8) 0.0827(3) Uani d . 1 1
O O1 0.5230(3) -0.0768(2) 0.69890(17) 0.0679(5) Uani d . 1 1
O O2 0.4199(3) 0.0743(2) 0.76067(19) 0.0713(6) Uani d . 1 1
O O3 0.7698(3) 0.2558(2) 0.96021(19) 0.0753(6) Uani d . 1 1
O O4 0.6916(4) 0.4146(3) 0.8923(2) 0.1107(10) Uani d . 1 1
N N1 1.0593(3) 0.1951(2) 1.00174(18) 0.0515(5) Uani d . 1 1
H H1 0.9615 0.2007 0.9917 0.062 Uiso calc R 1 1
N N2 1.2447(3) 0.1265(3) 0.92374(19) 0.0569(6) Uani d . 1 1
H H2 1.2731 0.0989 0.8638 0.068 Uiso calc R 1 1
N N3 0.4916(3) 0.3743(3) 0.6630(2) 0.0655(6) Uani d . 1 1
H H3 0.5640 0.4152 0.7283 0.079 Uiso calc R 1 1
N N4 0.4398(3) 0.2662(3) 0.4764(2) 0.0677(7) Uani d . 1 1
H H4 0.4757 0.2314 0.4233 0.081 Uiso calc R 1 1
C C1 1.1027(3) 0.1503(3) 0.9105(2) 0.0464(5) Uani d . 1 1
C C2 1.1658(4) 0.2360(3) 1.1187(2) 0.0595(7) Uani d . 1 1
H H2A 1.1236 0.1581 1.1579 0.071 Uiso calc R 1 1
H H2B 1.1597 0.3216 1.1596 0.071 Uiso calc R 1 1
C C3 1.3496(4) 0.2664(3) 1.1175(3) 0.0623(7) Uani d . 1 1
H H3A 1.4004 0.3573 1.0945 0.075 Uiso calc R 1 1
H H3B 1.4150 0.2745 1.1935 0.075 Uiso calc R 1 1
C C4 1.3539(4) 0.1449(3) 1.0350(3) 0.0612(7) Uani d . 1 1
H H4A 1.4702 0.1670 1.0292 0.073 Uiso calc R 1 1
H H4B 1.3143 0.0559 1.0624 0.073 Uiso calc R 1 1
C C5 0.5411(4) 0.3152(3) 0.5810(2) 0.0593(7) Uani d . 1 1
C C6 0.2707(4) 0.2682(4) 0.4463(3) 0.0800(10) Uani d . 1 1
H H6A 0.1956 0.1855 0.3854 0.096 Uiso calc R 1 1
H H6B 0.2784 0.3556 0.4196 0.096 Uiso calc R 1 1
C C7 0.2012(5) 0.2632(5) 0.5474(3) 0.0978(13) Uani d . 1 1
H H7A 0.1735 0.1679 0.5645 0.117 Uiso calc R 1 1
H H7B 0.0962 0.2783 0.5305 0.117 Uiso calc R 1 1
C C8 0.3232(4) 0.3746(4) 0.6498(3) 0.0768(9) Uani d . 1 1
H H8A 0.3282 0.4695 0.6413 0.092 Uiso calc R 1 1
H H8B 0.2835 0.3544 0.7174 0.092 Uiso calc R 1 1
C C9 0.4005(3) -0.0511(3) 0.7195(2) 0.0561(6) Uani d . 1 1
C C10 0.2272(4) -0.1727(4) 0.6978(4) 0.0892(11) Uani d . 1 1
H H10A 0.2125 -0.2038 0.7676 0.134 Uiso calc R 1 1
H H10B 0.2183 -0.2523 0.6416 0.134 Uiso calc R 1 1
H H10C 0.1401 -0.1395 0.6704 0.134 Uiso calc R 1 1
C C11 0.7493(3) 0.3726(3) 0.9725(2) 0.0574(7) Uani d . 1 1
C C12 0.7991(5) 0.4611(3) 1.0914(3) 0.0779(10) Uani d . 1 1
H H12A 0.9214 0.5038 1.1188 0.117 Uiso calc R 1 1
H H12B 0.7504 0.4001 1.1406 0.117 Uiso calc R 1 1
H H12C 0.7573 0.5363 1.0911 0.117 Uiso calc R 1 1

loop_
_atom_site_aniso_label
_atom_site_aniso_U_11
_atom_site_aniso_U_22
_atom_site_aniso_U_33
_atom_site_aniso_U_12
_atom_site_aniso_U_13
_atom_site_aniso_U_23
Cd1 0.05297(13) 0.06353(14) 0.05545(14) 0.02626(10) 0.00898(9) 0.01124(9)
S1 0.0544(4) 0.0699(4) 0.0480(4) 0.0297(3) 0.0097(3) 0.0057(3)
S2 0.0714(5) 0.1273(8) 0.0748(6) 0.0542(6) 0.0299(4) 0.0473(5)
O1 0.0557(11) 0.0753(13) 0.0716(13) 0.0327(10) 0.0119(10) -0.0007(10)
O2 0.0577(12) 0.0688(13) 0.0832(15) 0.0238(10) 0.0231(11) -0.0012(11)
O3 0.0630(13) 0.0762(14) 0.0839(15) 0.0388(11) 0.0061(11) -0.0071(11)
O4 0.164(3) 0.0721(16) 0.0651(16) 0.0344(17) -0.0127(16) 0.0102(12)
N1 0.0450(11) 0.0592(13) 0.0509(13) 0.0223(10) 0.0126(9) 0.0096(10)
N2 0.0503(13) 0.0674(14) 0.0554(13) 0.0291(11) 0.0123(10) 0.0068(11)
N3 0.0695(16) 0.0747(16) 0.0498(14) 0.0336(13) 0.0068(11) 0.0033(12)
N4 0.0780(17) 0.0855(18) 0.0496(14) 0.0462(15) 0.0164(12) 0.0077(12)
C1 0.0436(13) 0.0442(13) 0.0503(14) 0.0163(11) 0.0129(10) 0.0093(11)
C2 0.0680(18) 0.0619(17) 0.0464(15) 0.0261(14) 0.0098(13) 0.0115(12)
C3 0.0562(17) 0.0582(16) 0.0622(18) 0.0188(13) 0.0008(13) 0.0114(13)
C4 0.0504(15) 0.0641(17) 0.0674(18) 0.0255(14) 0.0046(13) 0.0162(14)
C5 0.0674(18) 0.0646(17) 0.0522(16) 0.0305(15) 0.0159(14) 0.0206(13)
C6 0.078(2) 0.100(3) 0.0587(19) 0.045(2) 0.0041(16) -0.0017(17)
C7 0.071(2) 0.147(4) 0.068(2) 0.046(2) 0.0096(18) 0.000(2)
C8 0.078(2) 0.093(2) 0.066(2) 0.0462(19) 0.0191(16) 0.0012(17)
C9 0.0519(15) 0.0685(18) 0.0475(15) 0.0267(14) 0.0096(12) 0.0082(13)
C10 0.066(2) 0.077(2) 0.110(3) 0.0162(18) 0.0223(19) 0.004(2)
C11 0.0501(15) 0.0525(16) 0.0573(17) 0.0102(12) 0.0139(12) 0.0025(13)
C12 0.093(2) 0.0612(19) 0.0603(19) 0.0145(17) 0.0210(17) -0.0023(15)

loop_
_atom_type_symbol
_atom_type_description
_atom_type_scat_dispersion_real
_atom_type_scat_dispersion_imag
_atom_type_scat_source
C C 0.0033 0.0016 'International Tables Vol C Tables 4.2.6.8 and 6.1.1.4'
H H 0.0000 0.0000 'International Tables Vol C Tables 4.2.6.8 and 6.1.1.4'
N N 0.0061 0.0033 'International Tables Vol C Tables 4.2.6.8 and 6.1.1.4'
O O 0.0106 0.0060 'International Tables Vol C Tables 4.2.6.8 and 6.1.1.4'
S S 0.1246 0.1234 'International Tables Vol C Tables 4.2.6.8 and 6.1.1.4'
Cd Cd -0.8075 1.2024 'International Tables Vol C Tables 4.2.6.8 and 6.1.1.4'

loop_
_geom_angle_atom_site_label_1
_geom_angle_atom_site_label_2
_geom_angle_atom_site_label_3
_geom_angle
O3 Cd1 O2 89.05(8)
O3 Cd1 O1 114.48(8)
O2 Cd1 O1 53.86(7)
O3 Cd1 S2 132.00(7)
O2 Cd1 S2 105.07(6)
O1 Cd1 S2 110.65(6)
O3 Cd1 S1 96.66(5)
O2 Cd1 S1 144.34(6)
O1 Cd1 S1 92.37(5)
S2 Cd1 S1 97.02(3)
O3 Cd1 O4 49.63(8)
O2 Cd1 O4 81.01(8)
O1 Cd1 O4 134.07(8)
S2 Cd1 O4 86.90(6)
S1 Cd1 O4 128.48(7)
C1 S1 Cd1 112.35(9)
C5 S2 Cd1 98.79(10)
C9 O1 Cd1 91.30(17)
C9 O2 Cd1 93.95(17)
C11 O3 Cd1 105.62(19)
C11 O4 Cd1 81.81(19)
C1 N1 C2 124.6(2)
C1 N1 H1 117.7
C2 N1 H1 117.7
C1 N2 C4 122.8(2)
C1 N2 H2 118.6
C4 N2 H2 118.6
C5 N3 C8 124.0(2)
C5 N3 H3 118.0
C8 N3 H3 118.0
C5 N4 C6 123.5(2)
C5 N4 H4 118.3
C6 N4 H4 118.3
N1 C1 N2 119.2(2)
N1 C1 S1 122.82(19)
N2 C1 S1 117.95(19)
N1 C2 C3 110.1(2)
N1 C2 H2A 109.6
C3 C2 H2A 109.6
N1 C2 H2B 109.6
C3 C2 H2B 109.6
H2A C2 H2B 108.2
C4 C3 C2 109.2(2)
C4 C3 H3A 109.8
C2 C3 H3A 109.8
C4 C3 H3B 109.8
C2 C3 H3B 109.8
H3A C3 H3B 108.3
N2 C4 C3 109.3(2)
N2 C4 H4A 109.8
C3 C4 H4A 109.8
N2 C4 H4B 109.8
C3 C4 H4B 109.8
H4A C4 H4B 108.3
N3 C5 N4 119.3(3)
N3 C5 S2 121.1(2)
N4 C5 S2 119.5(2)
N4 C6 C7 109.1(3)
N4 C6 H6A 109.9
C7 C6 H6A 109.9
N4 C6 H6B 109.9
C7 C6 H6B 109.9
H6A C6 H6B 108.3
C6 C7 C8 112.5(3)
C6 C7 H7A 109.1
C8 C7 H7A 109.1
C6 C7 H7B 109.1
C8 C7 H7B 109.1
H7A C7 H7B 107.8
N3 C8 C7 110.3(3)
N3 C8 H8A 109.6
C7 C8 H8A 109.6
N3 C8 H8B 109.6
C7 C8 H8B 109.6
H8A C8 H8B 108.1
O1 C9 O2 120.9(3)
O1 C9 C10 120.2(3)
O2 C9 C10 118.9(3)
C9 C10 H10A 109.5
C9 C10 H10B 109.5
H10A C10 H10B 109.5
C9 C10 H10C 109.5
H10A C10 H10C 109.5
H10B C10 H10C 109.5
O4 C11 O3 122.5(3)
O4 C11 C12 119.9(3)
O3 C11 C12 117.6(3)
C11 C12 H12A 109.5
C11 C12 H12B 109.5
H12A C12 H12B 109.5
C11 C12 H12C 109.5
H12A C12 H12C 109.5
H12B C12 H12C 109.5

loop_
_geom_bond_atom_site_label_1
_geom_bond_atom_site_label_2
_geom_bond_distance
Cd1 O3 2.266(2)
Cd1 O2 2.364(2)
Cd1 O1 2.421(2)
Cd1 S2 2.5291(10)
Cd1 S1 2.5787(8)
Cd1 O4 2.782(3)
S1 C1 1.721(3)
S2 C5 1.728(3)
O1 C9 1.245(3)
O2 C9 1.247(3)
O3 C11 1.259(4)
O4 C11 1.215(4)
N1 C1 1.319(3)
N1 C2 1.462(3)
N1 H1 0.8600
N2 C1 1.329(3)
N2 C4 1.451(3)
N2 H2 0.8600
N3 C5 1.320(4)
N3 C8 1.444(4)
N3 H3 0.8600
N4 C5 1.322(4)
N4 C6 1.456(4)
N4 H4 0.8600
C2 C3 1.515(4)
C2 H2A 0.9700
C2 H2B 0.9700
C3 C4 1.507(4)
C3 H3A 0.9700
C3 H3B 0.9700
C4 H4A 0.9700
C4 H4B 0.9700
C6 C7 1.470(5)
C6 H6A 0.9700
C6 H6B 0.9700
C7 C8 1.492(5)
C7 H7A 0.9700
C7 H7B 0.9700
C8 H8A 0.9700
C8 H8B 0.9700
C9 C10 1.505(4)
C10 H10A 0.9600
C10 H10B 0.9600
C10 H10C 0.9600
C11 C12 1.499(4)
C12 H12A 0.9600
C12 H12B 0.9600
C12 H12C 0.9600

loop_
_geom_hbond_atom_site_label_D
_geom_hbond_atom_site_label_H
_geom_hbond_atom_site_label_A
_geom_hbond_site_symmetry_A
_geom_hbond_distance_DH
_geom_hbond_distance_HA
_geom_hbond_distance_DA
_geom_hbond_angle_DHA
N1 H1 O3 . 0.86 1.94 2.779(3) 166.6
N3 H3 O4 . 0.86 2.10 2.897(4) 153.5
N2 H2 O2 1_655 0.86 2.01 2.829(3) 160.0
N4 H4 O1 2_656 0.86 2.03 2.836(3) 156.3
